data_4037677
loop_
_publ_author_name
'Fan, Jian'
'Zhao, Yiming'
'Zhang, Jitan'
'Xie, Meihua'
'Zhang, Yuzhong'

_publ_section_title
;
 Acid-Controlled Access to \b-Sulfenyl Ketones and &#xF061;,\b-Disulfonyl
 Ketones by Pummerer Reaction of \b-Keto Sulfones and Sulfoxides.
;
_journal_name_full 'The Journal of organic chemistry'
_journal_paper_doi 10.1021/acs.joc.9b02766
_journal_year 2019
_chemical_formula_sum 'C18 H20 O4 S2'
_chemical_formula_weight 364.46
_space_group_IT_number 14
_space_group_name_Hall '-P 2yn'
_space_group_name_H-M_alt 'P 1 21/n 1'
_symmetry_cell_setting monoclinic
_symmetry_space_group_name_H-M 'P 1 21/n 1'
_atom_sites_solution_hydrogens geom
_atom_sites_solution_primary direct
_atom_sites_solution_secondary difmap
_audit_creation_method SHELXL-97
_cell_angle_alpha 90.00
_cell_angle_beta 91.1020(10)
_cell_angle_gamma 90.00
_cell_formula_units_Z 4
_cell_length_a 5.6850(4)
_cell_length_b 15.5496(13)
_cell_length_c 20.7033(15)
_cell_measurement_reflns_used 8622
_cell_measurement_temperature 293(2)
_cell_measurement_theta_max 25.32
_cell_measurement_theta_min 2.36
_cell_volume 1829.8(2)
_computing_cell_refinement 'Bruker SAINT'
_computing_data_collection 'Bruker APEX2'
_computing_data_reduction 'Bruker SAINT'
_computing_molecular_graphics 'Bruker SHELXTL'
_computing_publication_material 'Bruker SHELXTL'
_computing_structure_refinement 'SHELXL-97 (Sheldrick, 1997)'
_computing_structure_solution 'SHELXS-97 (Sheldrick, 1990)'
_diffrn_ambient_temperature 293(2)
_diffrn_measured_fraction_theta_full 0.999
_diffrn_measured_fraction_theta_max 0.999
_diffrn_measurement_device_type 'Bruker APEX-II CCD'
_diffrn_measurement_method '\f and \w scans'
_diffrn_radiation_monochromator graphite
_diffrn_radiation_source 'fine-focus sealed tube'
_diffrn_radiation_type MoK\a
_diffrn_radiation_wavelength 0.71073
_diffrn_reflns_av_R_equivalents 0.0269
_diffrn_reflns_av_sigmaI/netI 0.0182
_diffrn_reflns_limit_h_max 6
_diffrn_reflns_limit_h_min -6
_diffrn_reflns_limit_k_max 18
_diffrn_reflns_limit_k_min -18
_diffrn_reflns_limit_l_max 24
_diffrn_reflns_limit_l_min -24
_diffrn_reflns_number 18211
_diffrn_reflns_theta_full 25.37
_diffrn_reflns_theta_max 25.37
_diffrn_reflns_theta_min 1.64
_exptl_absorpt_coefficient_mu 0.309
_exptl_absorpt_correction_T_max 0.9408
_exptl_absorpt_correction_T_min 0.9323
_exptl_absorpt_correction_type multi-scan
_exptl_crystal_colour colorless
_exptl_crystal_density_diffrn 1.323
_exptl_crystal_density_method 'not measured'
_exptl_crystal_description block
_exptl_crystal_F_000 768
_exptl_crystal_size_max 0.23
_exptl_crystal_size_mid 0.21
_exptl_crystal_size_min 0.20
_refine_diff_density_max 1.171
_refine_diff_density_min -0.704
_refine_diff_density_rms 0.069
_refine_ls_extinction_method none
_refine_ls_goodness_of_fit_ref 1.055
_refine_ls_hydrogen_treatment mixed
_refine_ls_matrix_type full
_refine_ls_number_parameters 220
_refine_ls_number_reflns 3340
_refine_ls_number_restraints 0
_refine_ls_restrained_S_all 1.055
_refine_ls_R_factor_all 0.0673
_refine_ls_R_factor_gt 0.0578
_refine_ls_shift/su_max 0.000
_refine_ls_shift/su_mean 0.000
_refine_ls_structure_factor_coef Fsqd
_refine_ls_weighting_details 'calc w=1/[\s^2^(Fo^2^)+(0.0898P)^2^+1.5464P] where P=(Fo^2^+2Fc^2^)/3'
_refine_ls_weighting_scheme calc
_refine_ls_wR_factor_gt 0.1613
_refine_ls_wR_factor_ref 0.1709
_reflns_number_gt 2804
_reflns_number_total 3340
_reflns_threshold_expression >2sigma(I)
_cod_data_source_file jo9b02766_si_001.cif
_cod_data_source_block mp
_cod_depositor_comments
;
The following automatic conversions were performed:

data item '_symmetry_cell_setting' value 'Monoclinic' was changed to
'monoclinic' in accordance with the
/home/data/users/saulius/crontab/automatic-downloads/rss-feeds/ACS/lib/dictionaries/cif_core.dic
dictionary named 'cif_core.dic' version 2.4.2 last updated on
2011-04-26.

Automatic conversion script
Id: cif_fix_values 7556 2019-12-06 15:28:31Z antanas 
;
_cod_original_sg_symbol_H-M P2(1)/n
_cod_database_code 4037677

loop_
_symmetry_equiv_pos_as_xyz
'x, y, z'
'-x+1/2, y+1/2, -z+1/2'
'-x, -y, -z'
'x-1/2, -y-1/2, z-1/2'

loop_
_atom_site_label
_atom_site_type_symbol
_atom_site_fract_x
_atom_site_fract_y
_atom_site_fract_z
_atom_site_U_iso_or_equiv
_atom_site_adp_type
_atom_site_occupancy
_atom_site_symmetry_multiplicity
_atom_site_calc_flag
_atom_site_refinement_flags
C1 C 0.6257(5) 0.61494(17) 0.28072(12) 0.0399(6) Uani 1 1 d .
C2 C 0.7679(5) 0.6337(2) 0.22902(14) 0.0532(7) Uani 1 1 d .
H2 H 0.9088 0.6632 0.2353 0.064 Uiso 1 1 calc R
C3 C 0.6968(6) 0.6077(2) 0.16791(14) 0.0621(9) Uani 1 1 d .
H3 H 0.7913 0.6203 0.1330 0.074 Uiso 1 1 calc R
C4 C 0.4895(6) 0.5635(2) 0.15735(15) 0.0577(8) Uani 1 1 d .
C5 C 0.3512(6) 0.5458(2) 0.20978(16) 0.0573(8) Uani 1 1 d .
H5 H 0.2102 0.5164 0.2034 0.069 Uiso 1 1 calc R
C6 C 0.4177(5) 0.57072(18) 0.27156(14) 0.0493(7) Uani 1 1 d .
H6 H 0.3233 0.5578 0.3065 0.059 Uiso 1 1 calc R
C7 C 0.4149(9) 0.5338(3) 0.09019(18) 0.0900(13) Uani 1 1 d .
H7A H 0.3305 0.5792 0.0685 0.135 Uiso 1 1 calc R
H7B H 0.3153 0.4843 0.0935 0.135 Uiso 1 1 calc R
H7C H 0.5518 0.5193 0.0661 0.135 Uiso 1 1 calc R
C8 C 0.5624(5) 0.74029(18) 0.38173(13) 0.0467(7) Uani 1 1 d .
H8 H 0.3926 0.7313 0.3760 0.056 Uiso 1 1 calc R
C9 C 0.6410(6) 0.8157(2) 0.33939(17) 0.0624(9) Uani 1 1 d .
C10 C 0.5250(5) 0.83282(17) 0.27633(14) 0.0441(6) Uani 1 1 d .
C11 C 0.3141(5) 0.79598(18) 0.25550(14) 0.0481(7) Uani 1 1 d .
H11 H 0.2360 0.7579 0.2824 0.058 Uiso 1 1 calc R
C12 C 0.2202(5) 0.8151(2) 0.19596(15) 0.0550(8) Uani 1 1 d .
H12 H 0.0788 0.7900 0.1827 0.066 Uiso 1 1 calc R
C13 C 0.3342(6) 0.87174(19) 0.15483(14) 0.0505(7) Uani 1 1 d .
C14 C 0.5439(6) 0.90855(19) 0.17464(15) 0.0523(7) Uani 1 1 d .
H14 H 0.6221 0.9462 0.1475 0.063 Uiso 1 1 calc R
C15 C 0.6373(5) 0.88938(18) 0.23475(15) 0.0513(7) Uani 1 1 d .
H15 H 0.7784 0.9147 0.2479 0.062 Uiso 1 1 calc R
C16 C 0.3180(8) 0.9522(2) 0.05684(16) 0.0754(11) Uani 1 1 d .
H16A H 0.3292 1.0053 0.0804 0.113 Uiso 1 1 calc R
H16B H 0.2167 0.9598 0.0197 0.113 Uiso 1 1 calc R
H16C H 0.4717 0.9353 0.0432 0.113 Uiso 1 1 calc R
C17 C 0.6214(7) 0.7572(2) 0.45350(16) 0.0650(9) Uani 1 1 d .
H17A H 0.7693 0.7882 0.4567 0.078 Uiso 1 1 calc R
H17B H 0.6423 0.7026 0.4754 0.078 Uiso 1 1 calc R
C18 C 0.2192(9) 0.7314(4) 0.5211(3) 0.1187(19) Uani 1 1 d .
H18A H 0.1563 0.7006 0.4845 0.178 Uiso 1 1 calc R
H18B H 0.0925 0.7539 0.5460 0.178 Uiso 1 1 calc R
H18C H 0.3126 0.6931 0.5474 0.178 Uiso 1 1 calc R
O1 O 0.9651(4) 0.66289(19) 0.35882(11) 0.0694(7) Uani 1 1 d .
O2 O 0.6405(5) 0.57746(14) 0.40233(10) 0.0643(6) Uani 1 1 d .
O3 O 0.8042(7) 0.8585(2) 0.35826(18) 0.1358(18) Uani 1 1 d .
O4 O 0.2239(5) 0.88709(17) 0.09737(11) 0.0749(7) Uani 1 1 d .
S1 S 0.71856(12) 0.64364(5) 0.35932(3) 0.0448(2) Uani 1 1 d .
S2 S 0.3986(2) 0.81808(8) 0.49396(5) 0.0890(4) Uani 1 1 d .

loop_
_atom_site_aniso_label
_atom_site_aniso_U_11
_atom_site_aniso_U_22
_atom_site_aniso_U_33
_atom_site_aniso_U_23
_atom_site_aniso_U_13
_atom_site_aniso_U_12
C1 0.0427(14) 0.0404(14) 0.0367(13) 0.0007(11) 0.0017(10) 0.0020(11)
C2 0.0527(17) 0.0640(19) 0.0430(15) 0.0035(14) 0.0035(13) -0.0099(14)
C3 0.072(2) 0.077(2) 0.0371(15) 0.0062(15) 0.0068(14) -0.0046(17)
C4 0.073(2) 0.0538(18) 0.0459(16) -0.0047(13) -0.0110(14) 0.0080(15)
C5 0.0541(17) 0.0503(17) 0.067(2) -0.0038(15) -0.0092(14) -0.0042(14)
C6 0.0494(16) 0.0472(15) 0.0517(16) -0.0001(13) 0.0074(12) -0.0034(12)
C7 0.123(4) 0.089(3) 0.057(2) -0.013(2) -0.028(2) 0.007(3)
C8 0.0529(16) 0.0473(16) 0.0398(14) -0.0005(12) -0.0059(12) 0.0042(12)
C9 0.072(2) 0.0457(17) 0.068(2) 0.0086(15) -0.0263(17) -0.0117(15)
C10 0.0487(15) 0.0342(13) 0.0493(15) 0.0021(12) -0.0058(12) 0.0004(11)
C11 0.0441(15) 0.0467(15) 0.0534(16) 0.0117(13) -0.0027(12) -0.0055(12)
C12 0.0493(16) 0.0615(19) 0.0538(17) 0.0117(14) -0.0090(13) -0.0136(14)
C13 0.0650(19) 0.0456(16) 0.0407(15) 0.0024(12) -0.0031(13) -0.0037(13)
C14 0.0616(18) 0.0443(15) 0.0514(17) 0.0049(13) 0.0078(13) -0.0114(13)
C15 0.0495(16) 0.0398(14) 0.0644(19) 0.0027(13) -0.0059(13) -0.0089(12)
C16 0.117(3) 0.069(2) 0.0398(17) 0.0096(16) -0.0040(18) -0.009(2)
C17 0.079(2) 0.070(2) 0.0454(17) -0.0077(15) -0.0111(15) 0.0130(18)
C18 0.088(3) 0.158(5) 0.110(4) 0.001(4) -0.003(3) -0.018(3)
O1 0.0454(12) 0.1053(19) 0.0572(13) -0.0143(13) -0.0070(10) 0.0003(12)
O2 0.0973(18) 0.0524(12) 0.0434(11) 0.0113(9) 0.0015(11) 0.0067(12)
O3 0.171(3) 0.104(2) 0.128(3) 0.055(2) -0.098(3) -0.086(2)
O4 0.1002(19) 0.0745(16) 0.0492(13) 0.0161(12) -0.0212(12) -0.0272(14)
S1 0.0480(4) 0.0510(4) 0.0353(4) 0.0026(3) -0.0012(3) 0.0048(3)
S2 0.1184(9) 0.0848(8) 0.0636(6) -0.0247(5) -0.0022(6) 0.0285(6)

loop_
_atom_type_symbol
_atom_type_description
_atom_type_scat_dispersion_real
_atom_type_scat_dispersion_imag
_atom_type_scat_source
C C 0.0033 0.0016 'International Tables Vol C Tables 4.2.6.8 and 6.1.1.4'
H H 0.0000 0.0000 'International Tables Vol C Tables 4.2.6.8 and 6.1.1.4'
O O 0.0106 0.0060 'International Tables Vol C Tables 4.2.6.8 and 6.1.1.4'
S S 0.1246 0.1234 'International Tables Vol C Tables 4.2.6.8 and 6.1.1.4'

loop_
_geom_angle_atom_site_label_1
_geom_angle_atom_site_label_2
_geom_angle_atom_site_label_3
_geom_angle
C6 C1 C2 120.7(3)
C6 C1 S1 119.7(2)
C2 C1 S1 119.5(2)
C3 C2 C1 118.8(3)
C3 C2 H2 120.6
C1 C2 H2 120.6
C4 C3 C2 121.7(3)
C4 C3 H3 119.1
C2 C3 H3 119.1
C3 C4 C5 118.2(3)
C3 C4 C7 121.3(3)
C5 C4 C7 120.4(3)
C4 C5 C6 121.5(3)
C4 C5 H5 119.3
C6 C5 H5 119.3
C1 C6 C5 119.1(3)
C1 C6 H6 120.5
C5 C6 H6 120.5
C4 C7 H7A 109.5
C4 C7 H7B 109.5
H7A C7 H7B 109.5
C4 C7 H7C 109.5
H7A C7 H7C 109.5
H7B C7 H7C 109.5
C9 C8 C17 111.1(3)
C9 C8 S1 109.8(2)
C17 C8 S1 106.9(2)
C9 C8 H8 109.7
C17 C8 H8 109.7
S1 C8 H8 109.7
O3 C9 C10 121.1(3)
O3 C9 C8 118.0(3)
C10 C9 C8 120.8(3)
C11 C10 C15 118.1(3)
C11 C10 C9 124.6(3)
C15 C10 C9 117.3(3)
C12 C11 C10 120.6(3)
C12 C11 H11 119.7
C10 C11 H11 119.7
C11 C12 C13 120.7(3)
C11 C12 H12 119.6
C13 C12 H12 119.6
O4 C13 C14 124.8(3)
O4 C13 C12 115.8(3)
C14 C13 C12 119.4(3)
C15 C14 C13 119.7(3)
C15 C14 H14 120.1
C13 C14 H14 120.1
C14 C15 C10 121.5(3)
C14 C15 H15 119.3
C10 C15 H15 119.3
O4 C16 H16A 109.5
O4 C16 H16B 109.5
H16A C16 H16B 109.5
O4 C16 H16C 109.5
H16A C16 H16C 109.5
H16B C16 H16C 109.5
C8 C17 S2 113.4(2)
C8 C17 H17A 108.9
S2 C17 H17A 108.9
C8 C17 H17B 108.9
S2 C17 H17B 108.9
H17A C17 H17B 107.7
S2 C18 H18A 109.5
S2 C18 H18B 109.5
H18A C18 H18B 109.5
S2 C18 H18C 109.5
H18A C18 H18C 109.5
H18B C18 H18C 109.5
C13 O4 C16 118.0(3)
O1 S1 O2 117.88(16)
O1 S1 C1 108.82(13)
O2 S1 C1 107.51(13)
O1 S1 C8 108.23(15)
O2 S1 C8 106.08(14)
C1 S1 C8 107.92(13)
C18 S2 C17 99.3(2)

loop_
_geom_bond_atom_site_label_1
_geom_bond_atom_site_label_2
_geom_bond_distance
C1 C6 1.378(4)
C1 C2 1.385(4)
C1 S1 1.759(3)
C2 C3 1.381(4)
C2 H2 0.9300
C3 C4 1.378(5)
C3 H3 0.9300
C4 C5 1.380(5)
C4 C7 1.517(4)
C5 C6 1.382(4)
C5 H5 0.9300
C6 H6 0.9300
C7 H7A 0.9600
C7 H7B 0.9600
C7 H7C 0.9600
C8 C9 1.536(4)
C8 C17 1.540(4)
C8 S1 1.811(3)
C8 H8 0.9800
C9 O3 1.201(4)
C9 C10 1.475(4)
C10 C11 1.390(4)
C10 C15 1.394(4)
C11 C12 1.366(4)
C11 H11 0.9300
C12 C13 1.394(4)
C12 H12 0.9300
C13 O4 1.355(4)
C13 C14 1.378(4)
C14 C15 1.376(4)
C14 H14 0.9300
C15 H15 0.9300
C16 O4 1.426(4)
C16 H16A 0.9600
C16 H16B 0.9600
C16 H16C 0.9600
C17 S2 1.801(4)
C17 H17A 0.9700
C17 H17B 0.9700
C18 S2 1.787(6)
C18 H18A 0.9600
C18 H18B 0.9600
C18 H18C 0.9600
O1 S1 1.434(2)
O2 S1 1.437(2)
